data_1569843
loop_
_publ_author_name
'Rauber, Daniel'
'Philippi, Frederik'
'Schroeder, Daniel'
'Morgenstern, Bernd'
'White, Andrew J. P.'
'Jochum, Marlon'
'Welton, Tom'
'Kay, Christopher W. M.'

_publ_section_title
;
 Room temperature ionic liquids with two symmetric ions.
;
_journal_issue 37
_journal_name_full 'Chemical science'
_journal_page_first 10340
_journal_page_last 10346
_journal_paper_doi 10.1039/d3sc03240j
_journal_volume 14
_journal_year 2023
_chemical_formula_moiety 'C16 H36 O4 P, F6 P'
_chemical_formula_sum 'C16 H36 F6 O4 P2'
_chemical_formula_weight 468.39
_space_group_crystal_system monoclinic
_space_group_IT_number 14
_space_group_name_Hall '-P 2yn'
_space_group_name_H-M_alt 'P 1 21/n 1'
_atom_sites_solution_hydrogens geom
_atom_sites_solution_primary direct
_atom_sites_solution_secondary difmap
_audit_creation_method SHELXL-2018/3
_audit_update_record
;
2023-05-05 deposited with the CCDC.	2023-09-08 downloaded from the CCDC.
;
_cell_angle_alpha 90
_cell_angle_beta 93.6150(10)
_cell_angle_gamma 90
_cell_formula_units_Z 4
_cell_length_a 9.6155(2)
_cell_length_b 15.4439(4)
_cell_length_c 15.4444(4)
_cell_measurement_reflns_used 4282
_cell_measurement_temperature 154(2)
_cell_measurement_theta_max 25.55
_cell_measurement_theta_min 2.43
_cell_volume 2288.94(10)
_computing_cell_refinement 'SAINT (Bruker, 2010)'
_computing_data_collection 'APEX3 (Bruker, 2010)'
_computing_data_reduction 'SAINT (Bruker, 2010)'
_computing_molecular_graphics 'DIAMOND, Vers. 4.5.3 (Brandenburg, K. 2018)'
_computing_publication_material 'CIFTAB-2014 (Sheldrick, G. M.)'
_computing_structure_refinement
;
SHELXL-2018/3 (Sheldrick, 2018),                                              
SHELXLe Rev 1000 (Huebschle et al., 2011)
;
_computing_structure_solution 'SHELXT 2018/2 (Sheldrick, 2018)'
_diffrn_ambient_temperature 154(2)
_diffrn_measured_fraction_theta_full 1.000
_diffrn_measured_fraction_theta_max 0.999
_diffrn_measurement_device_type 'Bruker X8 Apex, Nonius Kappa CCD'
_diffrn_measurement_method '\f and \w scans'
_diffrn_radiation_type MoK\a
_diffrn_radiation_wavelength 0.71073
_diffrn_reflns_av_R_equivalents 0.0407
_diffrn_reflns_av_unetI/netI 0.0433
_diffrn_reflns_Laue_measured_fraction_full 1.000
_diffrn_reflns_Laue_measured_fraction_max 0.999
_diffrn_reflns_limit_h_max 11
_diffrn_reflns_limit_h_min -12
_diffrn_reflns_limit_k_max 20
_diffrn_reflns_limit_k_min -19
_diffrn_reflns_limit_l_max 19
_diffrn_reflns_limit_l_min -20
_diffrn_reflns_number 22277
_diffrn_reflns_point_group_measured_fraction_full 1.000
_diffrn_reflns_point_group_measured_fraction_max 0.999
_diffrn_reflns_theta_full 25.242
_diffrn_reflns_theta_max 27.918
_diffrn_reflns_theta_min 1.867
_diffrn_source 'sealed tube'
_exptl_absorpt_coefficient_mu 0.256
_exptl_absorpt_correction_T_max 0.7456
_exptl_absorpt_correction_T_min 0.7070
_exptl_absorpt_correction_type multi-scan
_exptl_absorpt_process_details
;
 SADABS 2016/2: Krause, L., Herbst-Irmer, R., Sheldrick G.M. & Stalke D.,
 J. Appl. Cryst. 48 (2015) 3-10
;
_exptl_crystal_colour colourless
_exptl_crystal_density_diffrn 1.359
_exptl_crystal_density_meas ?
_exptl_crystal_description plate
_exptl_crystal_F_000 992
_exptl_crystal_size_max 0.200
_exptl_crystal_size_mid 0.200
_exptl_crystal_size_min 0.020
_refine_diff_density_max 0.336
_refine_diff_density_min -0.328
_refine_diff_density_rms 0.051
_refine_ls_extinction_method none
_refine_ls_goodness_of_fit_ref 1.017
_refine_ls_hydrogen_treatment constr
_refine_ls_matrix_type full
_refine_ls_number_parameters 257
_refine_ls_number_reflns 5485
_refine_ls_number_restraints 0
_refine_ls_restrained_S_all 1.017
_refine_ls_R_factor_all 0.0630
_refine_ls_R_factor_gt 0.0388
_refine_ls_shift/su_max 0.001
_refine_ls_shift/su_mean 0.000
_refine_ls_structure_factor_coef Fsqd
_refine_ls_weighting_details 'w=1/[\s^2^(Fo^2^)+(0.0326P)^2^+0.7646P] where P=(Fo^2^+2Fc^2^)/3'
_refine_ls_weighting_scheme calc
_refine_ls_wR_factor_gt 0.0794
_refine_ls_wR_factor_ref 0.0899
_reflns_Friedel_coverage 0.000
_reflns_number_gt 4021
_reflns_number_total 5485
_reflns_threshold_expression 'I > 2\s(I)'
_cod_data_source_file d3sc03240j3.cif
_cod_data_source_block sh5173_a
_cod_depositor_comments
;
The following automatic conversions were performed:

data item '_exptl_crystal_density_meas' value 'not measured' was
changed to '?' -- the value is perceived as not measured.

Automatic conversion script
Id: cif_fix_values 8170 2020-07-09 18:12:32Z antanas 

 Adding full bibliography for 1569843--1569847.cif.
;
_cod_original_sg_symbol_H-M 'P 21/n'
_cod_database_code 1569843
_shelx_shelxl_version_number 2018/3
_shelx_space_group_comment
;
The symmetry employed for this shelxl refinement is uniquely defined
by the following loop, which should always be used as a source of
symmetry information in preference to the above space-group names.
They are only intended as comments.
;
_shelx_estimated_absorpt_t_min 0.951
_shelx_estimated_absorpt_t_max 0.995

loop_
_space_group_symop_operation_xyz
'x, y, z'
'-x+1/2, y+1/2, -z+1/2'
'-x, -y, -z'
'x-1/2, -y-1/2, z-1/2'

loop_
_atom_site_label
_atom_site_type_symbol
_atom_site_fract_x
_atom_site_fract_y
_atom_site_fract_z
_atom_site_U_iso_or_equiv
_atom_site_adp_type
_atom_site_occupancy
_atom_site_site_symmetry_order
_atom_site_calc_flag
_atom_site_refinement_flags_posn
_atom_site_refinement_flags_adp
_atom_site_refinement_flags_occupancy
_atom_site_disorder_assembly
_atom_site_disorder_group
P1 P 0.25683(4) 0.40747(3) 0.15230(3) 0.01967(11) Uani 1 1 d . . . . .
O1 O 0.01016(13) 0.19123(8) 0.01432(9) 0.0319(3) Uani 1 1 d . . . . .
O2 O 0.09164(12) 0.47373(8) -0.11544(8) 0.0275(3) Uani 1 1 d . . . . .
O3 O 0.08235(13) 0.59743(9) 0.34392(8) 0.0340(3) Uani 1 1 d . . . . .
O4 O 0.64765(12) 0.42500(8) 0.30599(9) 0.0343(3) Uani 1 1 d . . . . .
C1 C 0.17141(17) 0.30701(11) 0.12462(12) 0.0238(4) Uani 1 1 d . . . . .
H1A H 0.215457 0.281081 0.074502 0.029 Uiso 1 1 calc R U . . .
H1B H 0.185371 0.266541 0.174118 0.029 Uiso 1 1 calc R U . . .
C2 C 0.01492(17) 0.31697(11) 0.10188(13) 0.0270(4) Uani 1 1 d . . . . .
H2A H -0.028937 0.345453 0.150701 0.032 Uiso 1 1 calc R U . . .
H2B H 0.000493 0.354637 0.050228 0.032 Uiso 1 1 calc R U . . .
C3 C -0.05450(18) 0.23096(12) 0.08362(13) 0.0295(4) Uani 1 1 d . . . . .
H3A H -0.044937 0.193733 0.135841 0.035 Uiso 1 1 calc R U . . .
H3B H -0.154986 0.239507 0.067965 0.035 Uiso 1 1 calc R U . . .
C4 C -0.0543(2) 0.11191(13) -0.00933(16) 0.0453(6) Uani 1 1 d . . . . .
H4A H -0.150666 0.122624 -0.031228 0.068 Uiso 1 1 calc R U . . .
H4B H -0.053924 0.073900 0.041488 0.068 Uiso 1 1 calc R U . . .
H4C H -0.003177 0.084118 -0.054695 0.068 Uiso 1 1 calc R U . . .
C5 C 0.22720(17) 0.48249(11) 0.06475(11) 0.0219(4) Uani 1 1 d . . . . .
H5A H 0.125665 0.487602 0.050651 0.026 Uiso 1 1 calc R U . . .
H5B H 0.262228 0.540199 0.083609 0.026 Uiso 1 1 calc R U . . .
C6 C 0.29816(16) 0.45566(12) -0.01688(12) 0.0266(4) Uani 1 1 d . . . . .
H6A H 0.398033 0.471476 -0.010206 0.032 Uiso 1 1 calc R U . . .
H6B H 0.292041 0.391989 -0.023497 0.032 Uiso 1 1 calc R U . . .
C7 C 0.23309(17) 0.49814(13) -0.09757(12) 0.0278(4) Uani 1 1 d . . . . .
H7A H 0.238345 0.561798 -0.090592 0.033 Uiso 1 1 calc R U . . .
H7B H 0.287213 0.482223 -0.147643 0.033 Uiso 1 1 calc R U . . .
C8 C 0.0770(2) 0.38747(12) -0.14681(14) 0.0366(5) Uani 1 1 d . . . . .
H8A H -0.021592 0.375463 -0.162128 0.055 Uiso 1 1 calc R U . . .
H8B H 0.111846 0.346981 -0.101652 0.055 Uiso 1 1 calc R U . . .
H8C H 0.130561 0.380511 -0.198269 0.055 Uiso 1 1 calc R U . . .
C9 C 0.18817(17) 0.45012(11) 0.24882(11) 0.0220(4) Uani 1 1 d . . . . .
H9A H 0.093131 0.472491 0.234095 0.026 Uiso 1 1 calc R U . . .
H9B H 0.180179 0.402320 0.290931 0.026 Uiso 1 1 calc R U . . .
C10 C 0.27580(17) 0.52264(11) 0.29239(11) 0.0249(4) Uani 1 1 d . . . . .
H10A H 0.369926 0.500254 0.309779 0.030 Uiso 1 1 calc R U . . .
H10B H 0.286179 0.570333 0.250454 0.030 Uiso 1 1 calc R U . . .
C11 C 0.20906(19) 0.55698(12) 0.37123(12) 0.0276(4) Uani 1 1 d . . . . .
H11A H 0.191485 0.508905 0.411505 0.033 Uiso 1 1 calc R U . . .
H11B H 0.271895 0.599187 0.402036 0.033 Uiso 1 1 calc R U . . .
C12 C 0.0116(2) 0.62946(14) 0.41515(14) 0.0425(5) Uani 1 1 d . . . . .
H12A H -0.075079 0.657746 0.393760 0.064 Uiso 1 1 calc R U . . .
H12B H 0.071063 0.671431 0.447497 0.064 Uiso 1 1 calc R U . . .
H12C H -0.009969 0.581322 0.453411 0.064 Uiso 1 1 calc R U . . .
C13 C 0.44040(16) 0.38876(11) 0.17093(12) 0.0248(4) Uani 1 1 d . . . . .
H13A H 0.476572 0.364623 0.117385 0.030 Uiso 1 1 calc R U . . .
H13B H 0.487336 0.444981 0.182643 0.030 Uiso 1 1 calc R U . . .
C14 C 0.47892(18) 0.32709(12) 0.24640(13) 0.0294(4) Uani 1 1 d . . . . .
H14A H 0.418441 0.338803 0.294615 0.035 Uiso 1 1 calc R U . . .
H14B H 0.462860 0.266558 0.227191 0.035 Uiso 1 1 calc R U . . .
C15 C 0.62984(19) 0.33830(12) 0.27804(14) 0.0350(5) Uani 1 1 d . . . . .
H15A H 0.653710 0.298065 0.326629 0.042 Uiso 1 1 calc R U . . .
H15B H 0.691437 0.325722 0.230597 0.042 Uiso 1 1 calc R U . . .
C16 C 0.7861(2) 0.44252(16) 0.33815(17) 0.0542(7) Uani 1 1 d . . . . .
H16A H 0.850187 0.431074 0.292617 0.081 Uiso 1 1 calc R U . . .
H16B H 0.810043 0.405245 0.388240 0.081 Uiso 1 1 calc R U . . .
H16C H 0.793766 0.503361 0.355845 0.081 Uiso 1 1 calc R U . . .
P2 P 0.93794(5) 0.78167(3) 0.61299(3) 0.02608(12) Uani 1 1 d . . . . .
F1 F 0.88973(13) 0.81860(8) 0.51963(8) 0.0499(3) Uani 1 1 d . . . . .
F2 F 0.89404(12) 0.68634(7) 0.58211(8) 0.0398(3) Uani 1 1 d . . . . .
F3 F 1.09028(11) 0.76649(7) 0.58112(8) 0.0395(3) Uani 1 1 d . . . . .
F4 F 0.98048(12) 0.87734(7) 0.64366(8) 0.0441(3) Uani 1 1 d . . . . .
F5 F 0.78559(12) 0.79675(8) 0.64513(10) 0.0561(4) Uani 1 1 d . . . . .
F6 F 0.98735(15) 0.74451(9) 0.70585(8) 0.0569(4) Uani 1 1 d . . . . .

loop_
_atom_site_aniso_label
_atom_site_aniso_U_11
_atom_site_aniso_U_22
_atom_site_aniso_U_33
_atom_site_aniso_U_23
_atom_site_aniso_U_13
_atom_site_aniso_U_12
P1 0.0191(2) 0.0193(2) 0.0207(2) -0.00196(18) 0.00183(17) -0.00035(17)
O1 0.0358(7) 0.0261(7) 0.0333(8) -0.0091(6) -0.0008(6) -0.0037(6)
O2 0.0230(6) 0.0293(7) 0.0296(7) -0.0046(6) -0.0032(5) 0.0036(5)
O3 0.0385(7) 0.0393(8) 0.0243(7) -0.0085(6) 0.0027(6) 0.0121(6)
O4 0.0278(7) 0.0319(8) 0.0418(9) 0.0031(6) -0.0088(6) -0.0047(6)
C1 0.0239(8) 0.0206(9) 0.0267(10) -0.0030(7) 0.0013(7) -0.0017(7)
C2 0.0235(8) 0.0242(9) 0.0328(11) -0.0050(8) -0.0003(8) 0.0003(7)
C3 0.0255(9) 0.0271(10) 0.0354(11) -0.0059(8) 0.0000(8) -0.0036(8)
C4 0.0547(13) 0.0301(12) 0.0495(14) -0.0134(10) -0.0082(11) -0.0035(10)
C5 0.0219(8) 0.0210(9) 0.0228(9) -0.0009(7) 0.0014(7) -0.0001(7)
C6 0.0167(8) 0.0391(11) 0.0242(10) 0.0006(8) 0.0023(7) 0.0029(7)
C7 0.0220(8) 0.0369(11) 0.0248(10) 0.0018(8) 0.0033(7) 0.0014(8)
C8 0.0424(11) 0.0334(11) 0.0331(12) -0.0075(9) -0.0057(9) 0.0039(9)
C9 0.0233(8) 0.0211(9) 0.0220(9) -0.0006(7) 0.0043(7) -0.0009(7)
C10 0.0271(9) 0.0245(9) 0.0228(10) -0.0034(7) 0.0007(7) -0.0033(7)
C11 0.0347(9) 0.0279(10) 0.0198(9) -0.0021(8) -0.0019(8) -0.0012(8)
C12 0.0466(12) 0.0451(13) 0.0370(13) -0.0175(10) 0.0119(10) 0.0013(10)
C13 0.0213(8) 0.0265(10) 0.0264(10) -0.0017(7) 0.0011(7) 0.0000(7)
C14 0.0280(9) 0.0242(10) 0.0354(11) 0.0035(8) -0.0027(8) -0.0014(7)
C15 0.0308(10) 0.0301(11) 0.0428(13) 0.0041(9) -0.0076(9) 0.0037(8)
C16 0.0362(11) 0.0625(16) 0.0610(17) 0.0020(13) -0.0192(11) -0.0127(11)
P2 0.0297(2) 0.0236(3) 0.0259(3) -0.00223(19) 0.0096(2) -0.00329(19)
F1 0.0588(8) 0.0514(8) 0.0386(8) 0.0126(6) -0.0052(6) 0.0011(6)
F2 0.0484(7) 0.0286(6) 0.0441(7) -0.0087(5) 0.0158(6) -0.0119(5)
F3 0.0317(6) 0.0324(6) 0.0560(8) -0.0039(6) 0.0148(6) -0.0005(5)
F4 0.0481(7) 0.0300(6) 0.0562(8) -0.0159(6) 0.0196(6) -0.0099(5)
F5 0.0392(7) 0.0490(8) 0.0837(11) -0.0169(7) 0.0326(7) -0.0068(6)
F6 0.0824(10) 0.0599(9) 0.0278(7) 0.0088(6) -0.0013(7) -0.0115(7)

loop_
_atom_type_symbol
_atom_type_description
_atom_type_scat_dispersion_real
_atom_type_scat_dispersion_imag
_atom_type_scat_source
C C 0.0033 0.0016 'International Tables Vol C Tables 4.2.6.8 and 6.1.1.4'
H H 0.0000 0.0000 'International Tables Vol C Tables 4.2.6.8 and 6.1.1.4'
O O 0.0106 0.0060 'International Tables Vol C Tables 4.2.6.8 and 6.1.1.4'
F F 0.0171 0.0103 'International Tables Vol C Tables 4.2.6.8 and 6.1.1.4'
P P 0.1023 0.0942 'International Tables Vol C Tables 4.2.6.8 and 6.1.1.4'

loop_
_geom_angle_atom_site_label_1
_geom_angle_atom_site_label_2
_geom_angle_atom_site_label_3
_geom_angle
_geom_angle_site_symmetry_1
_geom_angle_site_symmetry_3
_geom_angle_publ_flag
C5 P1 C9 109.93(8) . . ?
C5 P1 C13 109.49(8) . . ?
C9 P1 C13 109.63(8) . . ?
C5 P1 C1 109.33(8) . . ?
C9 P1 C1 109.19(8) . . ?
C13 P1 C1 109.26(8) . . ?
C4 O1 C3 111.50(15) . . ?
C8 O2 C7 112.82(14) . . ?
C11 O3 C12 111.72(15) . . ?
C15 O4 C16 112.38(15) . . ?
C2 C1 P1 113.34(12) . . ?
C3 C2 C1 111.84(14) . . ?
O1 C3 C2 108.32(14) . . ?
C6 C5 P1 112.94(12) . . ?
C7 C6 C5 112.34(14) . . ?
O2 C7 C6 112.76(14) . . ?
C10 C9 P1 114.37(11) . . ?
C11 C10 C9 111.20(14) . . ?
O3 C11 C10 108.55(15) . . ?
C14 C13 P1 114.23(12) . . ?
C15 C14 C13 110.85(15) . . ?
O4 C15 C14 107.60(15) . . ?
F6 P2 F3 89.84(7) . . ?
F6 P2 F1 179.48(8) . . ?
F3 P2 F1 89.64(7) . . ?
F6 P2 F5 90.00(8) . . ?
F3 P2 F5 179.85(9) . . ?
F1 P2 F5 90.51(8) . . ?
F6 P2 F2 89.71(7) . . ?
F3 P2 F2 90.17(6) . . ?
F1 P2 F2 90.20(7) . . ?
F5 P2 F2 89.82(6) . . ?
F6 P2 F4 90.57(7) . . ?
F3 P2 F4 90.26(6) . . ?
F1 P2 F4 89.53(7) . . ?
F5 P2 F4 89.76(6) . . ?
F2 P2 F4 179.49(7) . . ?

loop_
_geom_bond_atom_site_label_1
_geom_bond_atom_site_label_2
_geom_bond_distance
_geom_bond_site_symmetry_2
_geom_bond_publ_flag
P1 C5 1.7898(17) . ?
P1 C9 1.7933(17) . ?
P1 C13 1.7939(16) . ?
P1 C1 1.7945(17) . ?
O1 C4 1.411(2) . ?
O1 C3 1.412(2) . ?
O2 C8 1.421(2) . ?
O2 C7 1.422(2) . ?
O3 C11 1.410(2) . ?
O3 C12 1.418(2) . ?
O4 C15 1.414(2) . ?
O4 C16 1.417(2) . ?
C1 C2 1.531(2) . ?
C2 C3 1.505(2) . ?
C5 C6 1.528(2) . ?
C6 C7 1.509(2) . ?
C9 C10 1.532(2) . ?
C10 C11 1.508(2) . ?
C13 C14 1.532(2) . ?
C14 C15 1.512(2) . ?
P2 F6 1.5894(13) . ?
P2 F3 1.5918(11) . ?
P2 F1 1.5920(13) . ?
P2 F5 1.5932(12) . ?
P2 F2 1.5963(11) . ?
P2 F4 1.5970(12) . ?

loop_
_geom_torsion_atom_site_label_1
_geom_torsion_atom_site_label_2
_geom_torsion_atom_site_label_3
_geom_torsion_atom_site_label_4
_geom_torsion
_geom_torsion_site_symmetry_1
_geom_torsion_site_symmetry_2
_geom_torsion_site_symmetry_3
_geom_torsion_site_symmetry_4
_geom_torsion_publ_flag
C5 P1 C1 C2 -56.61(15) . . . . ?
C9 P1 C1 C2 63.69(15) . . . . ?
C13 P1 C1 C2 -176.42(13) . . . . ?
P1 C1 C2 C3 -176.99(13) . . . . ?
C4 O1 C3 C2 -177.07(16) . . . . ?
C1 C2 C3 O1 -58.5(2) . . . . ?
C9 P1 C5 C6 173.08(12) . . . . ?
C13 P1 C5 C6 52.60(14) . . . . ?
C1 P1 C5 C6 -67.07(14) . . . . ?
P1 C5 C6 C7 159.01(13) . . . . ?
C8 O2 C7 C6 -72.97(19) . . . . ?
C5 C6 C7 O2 -63.1(2) . . . . ?
C5 P1 C9 C10 -74.75(14) . . . . ?
C13 P1 C9 C10 45.64(15) . . . . ?
C1 P1 C9 C10 165.31(12) . . . . ?
P1 C9 C10 C11 178.17(12) . . . . ?
C12 O3 C11 C10 178.46(15) . . . . ?
C9 C10 C11 O3 -65.72(19) . . . . ?
C5 P1 C13 C14 178.46(13) . . . . ?
C9 P1 C13 C14 57.79(15) . . . . ?
C1 P1 C13 C14 -61.83(15) . . . . ?
P1 C13 C14 C15 -160.27(13) . . . . ?
C16 O4 C15 C14 179.31(17) . . . . ?
C13 C14 C15 O4 60.0(2) . . . . ?
